data_2210154
loop_
_publ_author_name
'Liu, Ju-Tao'
'Ng, Seik Weng'

_publ_section_title <i>catena</i>-Poly[tri-\m-cyano-1,10-phenanthroline-\k^2^<i>N</i>,<i>N</i>'-tricopper(I)]
_journal_coeditor_code CI2121
_journal_issue 9
_journal_name_full 'Acta Crystallographica Section E'
_journal_page_first m2005
_journal_page_last m2007
_journal_paper_doi 10.1107/S1600536806028935
_journal_volume 62
_journal_year 2006
_chemical_formula_iupac '[Cu3 (C N)3 (C12 H8 N2)]'
_chemical_formula_moiety 'C15 H8 Cu3 N5'
_chemical_formula_sum 'C15 H8 Cu3 N5'
_chemical_formula_weight 448.88
_chemical_name_common (1,10-Phenananthroline)tricyanotricopper(I)
_chemical_name_systematic
;
catena-poly[[(1,10-phenanthroline-\k^2^N,N')cupriocyano]copper(II)]-
\m-cyano-[[(1,10-phenanthroline-\k^2^N,N')cupriocyano]copper(II)]-
\m-cyano-copper(II)-\m-cyano-copper(II)-\m-cyano]
;
_space_group_IT_number 15
_symmetry_cell_setting monoclinic
_symmetry_space_group_name_Hall '-C 2yc'
_symmetry_space_group_name_H-M 'C 1 2/c 1'
_atom_sites_solution_hydrogens geom
_atom_sites_solution_primary direct
_atom_sites_solution_secondary difmap
_audit_creation_method SHELXL-97
_cell_angle_alpha 90.00
_cell_angle_beta 99.43(3)
_cell_angle_gamma 90.00
_cell_formula_units_Z 8
_cell_length_a 6.7900(10)
_cell_length_b 24.642(5)
_cell_length_c 18.136(4)
_cell_measurement_reflns_used 9184
_cell_measurement_temperature 295(2)
_cell_measurement_theta_max 27.5
_cell_measurement_theta_min 3.2
_cell_volume 2993.5(10)
_computing_cell_refinement RAPID-AUTO
_computing_data_collection 'RAPID-AUTO (Rigaku, 1998)'
_computing_data_reduction 'CrystalStructure (Rigaku/MSC,  2002)'
_computing_molecular_graphics 'ORTEPII (Johnson, 1976)'
_computing_publication_material SHELXL97
_computing_structure_refinement 'SHELXL97 (Sheldrick, 1997)'
_computing_structure_solution 'SHELXS97 (Sheldrick, 1997)'
_diffrn_ambient_temperature 295(2)
_diffrn_measured_fraction_theta_full 1.00
_diffrn_measured_fraction_theta_max 1.00
_diffrn_measurement_device_type 'Rigaku R-AXIS RAPID IP'
_diffrn_measurement_method \w
_diffrn_radiation_monochromator graphite
_diffrn_radiation_source 'fine-focus sealed tube'
_diffrn_radiation_type MoK\a
_diffrn_radiation_wavelength 0.71073
_diffrn_reflns_av_R_equivalents 0.111
_diffrn_reflns_av_sigmaI/netI 0.096
_diffrn_reflns_limit_h_max 8
_diffrn_reflns_limit_h_min -8
_diffrn_reflns_limit_k_max 31
_diffrn_reflns_limit_k_min -32
_diffrn_reflns_limit_l_max 23
_diffrn_reflns_limit_l_min -23
_diffrn_reflns_number 14429
_diffrn_reflns_theta_full 27.5
_diffrn_reflns_theta_max 27.5
_diffrn_reflns_theta_min 3.2
_diffrn_standards_decay_% 0
_diffrn_standards_interval_count 0
_diffrn_standards_interval_time 0
_diffrn_standards_number 0
_exptl_absorpt_coefficient_mu 4.227
_exptl_absorpt_correction_T_max 0.551
_exptl_absorpt_correction_T_min 0.441
_exptl_absorpt_correction_type multi-scan
_exptl_absorpt_process_details '(ABSCOR; Higashi, 1995)'
_exptl_crystal_colour Brown
_exptl_crystal_density_diffrn 1.992
_exptl_crystal_density_method 'not measured'
_exptl_crystal_description Block
_exptl_crystal_F_000 1760
_exptl_crystal_size_max 0.22
_exptl_crystal_size_mid 0.18
_exptl_crystal_size_min 0.16
_refine_diff_density_max 0.67
_refine_diff_density_min -0.85
_refine_ls_extinction_method none
_refine_ls_goodness_of_fit_ref 1.02
_refine_ls_hydrogen_treatment constr
_refine_ls_matrix_type full
_refine_ls_number_parameters 208
_refine_ls_number_reflns 3430
_refine_ls_number_restraints 0
_refine_ls_restrained_S_all 1.02
_refine_ls_R_factor_all 0.092
_refine_ls_R_factor_gt 0.060
_refine_ls_shift/su_max 0.001
_refine_ls_shift/su_mean 0.000
_refine_ls_structure_factor_coef Fsqd
_refine_ls_weighting_details 'calc w=1/[\s^2^(Fo^2^)+(0.0785P)^2^] where P=(Fo^2^+2Fc^2^)/3'
_refine_ls_weighting_scheme calc
_refine_ls_wR_factor_gt 0.149
_refine_ls_wR_factor_ref 0.171
_reflns_number_gt 2232
_reflns_number_total 3430
_reflns_threshold_expression I>2\s(I)
_cod_data_source_file ci2121.cif
_cod_data_source_block I
_cod_depositor_comments
;
The following automatic conversions were performed:
'_symmetry_cell_setting' value 'Monoclinic' changed to 'monoclinic'
according to '/home/saulius/struct/CIF-dictionaries/cif_core.dic'
dictionary named 'cif_core.dic' version 2.4.1 from 2010-06-29.

Automatic conversion script
Id: cif_fix_enum 1527 2010-12-29 10:47:43Z saulius 

The following automatic conversions were performed:

'_symmetry_cell_setting' value 'Monoclinic' changed to 'monoclinic'
according to /home/saulius/struct/CIF-dictionaries/cif_core.dic
dictionary named 'cif_core.dic' version 2.4.1 from 2010-06-29.

Automatic conversion script
Id: cif_fix_values 1715 2011-07-08 13:25:40Z adriana 
;
_cod_original_sg_symbol_H-M 'C 2/c'
_cod_database_code 2210154
_cod_database_fobs_code 2210154

loop_
_symmetry_equiv_pos_as_xyz
'x, y, z'
'-x, y, -z+1/2'
'x+1/2, y+1/2, z'
'-x+1/2, y+1/2, -z+1/2'
'-x, -y, -z'
'x, -y, z-1/2'
'-x+1/2, -y+1/2, -z'
'x+1/2, -y+1/2, z-1/2'

loop_
_atom_site_type_symbol
_atom_site_label
_atom_site_fract_x
_atom_site_fract_y
_atom_site_fract_z
_atom_site_U_iso_or_equiv
_atom_site_adp_type
_atom_site_calc_flag
_atom_site_refinement_flags
_atom_site_occupancy
_atom_site_disorder_assembly
_atom_site_disorder_group
Cu Cu1 0.63781(10) 0.57896(3) 0.44086(4) 0.0441(2) Uani d . 1 . .
Cu Cu2 1.25966(10) 0.57965(3) 0.33521(4) 0.0488(3) Uani d . 1 . .
Cu Cu3 0.32909(11) 0.75378(3) 0.37598(4) 0.0476(3) Uani d . 1 . .
N N1 0.8872(8) 0.5811(2) 0.4048(3) 0.0430(10) Uani d P 0.50 A 1
N N2 0.4894(7) 0.6463(2) 0.4352(3) 0.0370(10) Uani d P 0.50 A 1
C C1' 0.8872(8) 0.5811(2) 0.4048(3) 0.0430(10) Uani d P 0.50 A 2
C C2' 0.4894(7) 0.6463(2) 0.4352(3) 0.0370(10) Uani d P 0.50 A 2
N N3 0.2494(6) 0.7579(2) 0.2603(3) 0.0420(10) Uani d . 1 . .
N N4 0.3139(6) 0.8342(2) 0.3678(2) 0.0390(10) Uani d . 1 A .
C C1 0.5316(8) 0.5185(2) 0.4856(3) 0.0510(10) Uani d P 0.50 . 1
C C2 1.0338(8) 0.5801(2) 0.3803(3) 0.0440(10) Uani d P 0.50 A 1
C C3 1.4428(7) 0.5744(2) 0.2707(3) 0.0450(10) Uani d P 0.50 . 1
C C4 0.4135(8) 0.6874(2) 0.4195(3) 0.0500(10) Uani d P 0.50 A 1
N N1' 0.5316(8) 0.5185(2) 0.4856(3) 0.0510(10) Uani d P 0.50 . 2
N N2' 1.0338(8) 0.5801(2) 0.3803(3) 0.0440(10) Uani d P 0.50 A 2
N N3' 1.4428(7) 0.5744(2) 0.2707(3) 0.0450(10) Uani d P 0.50 . 2
N N4' 0.4135(8) 0.6874(2) 0.4195(3) 0.0500(10) Uani d P 0.50 A 2
C C5 0.2110(8) 0.7196(2) 0.2086(3) 0.0490(10) Uani d . 1 . .
C C6 0.1585(8) 0.7309(3) 0.1324(4) 0.050(2) Uani d . 1 A .
C C7 0.1502(8) 0.7836(3) 0.1097(3) 0.0470(10) Uani d . 1 . .
C C8 0.1911(7) 0.8258(2) 0.1627(3) 0.0390(10) Uani d . 1 A .
C C9 0.1837(8) 0.8820(3) 0.1444(3) 0.0470(10) Uani d . 1 . .
C C10 0.2175(8) 0.9205(2) 0.1970(3) 0.0450(10) Uani d . 1 A .
C C11 0.2650(7) 0.9065(2) 0.2760(3) 0.0410(10) Uani d . 1 . .
C C12 0.2992(7) 0.9450(2) 0.3337(3) 0.0460(10) Uani d . 1 A .
C C13 0.3381(8) 0.9273(2) 0.4058(4) 0.0470(10) Uani d . 1 . .
C C14 0.3467(7) 0.8716(2) 0.4210(3) 0.0410(10) Uani d . 1 A .
C C15 0.2736(7) 0.8512(2) 0.2951(3) 0.0350(10) Uani d . 1 A .
C C16 0.2376(7) 0.8105(2) 0.2380(3) 0.0350(10) Uani d . 1 . .
H H5 0.2194 0.6835 0.2237 0.058 Uiso calc R 1 A .
H H6 0.1298 0.7029 0.0979 0.060 Uiso calc R 1 . .
H H7 0.1174 0.7919 0.0592 0.056 Uiso calc R 1 A .
H H9 0.1547 0.8923 0.0944 0.056 Uiso calc R 1 A .
H H10 0.2104 0.9568 0.1830 0.054 Uiso calc R 1 . .
H H12 0.2954 0.9819 0.3229 0.055 Uiso calc R 1 . .
H H13 0.3589 0.9522 0.4448 0.056 Uiso calc R 1 A .
H H14 0.3766 0.8603 0.4705 0.050 Uiso calc R 1 . .

loop_
_atom_site_aniso_label
_atom_site_aniso_U_11
_atom_site_aniso_U_22
_atom_site_aniso_U_33
_atom_site_aniso_U_12
_atom_site_aniso_U_13
_atom_site_aniso_U_23
Cu1 0.0497(4) 0.0384(4) 0.0460(4) -0.0011(3) 0.0138(3) 0.0002(3)
Cu2 0.0466(4) 0.0517(5) 0.0516(5) -0.0013(3) 0.0183(4) -0.0004(3)
Cu3 0.0483(4) 0.0442(5) 0.0503(5) 0.0038(3) 0.0082(3) 0.0130(3)
N1 0.052(3) 0.031(3) 0.047(3) -0.006(2) 0.013(3) -0.002(2)
N2 0.043(3) 0.032(3) 0.037(3) 0.000(2) 0.011(2) 0.004(2)
C1' 0.052(3) 0.031(3) 0.047(3) -0.006(2) 0.013(3) -0.002(2)
C2' 0.043(3) 0.032(3) 0.037(3) 0.000(2) 0.011(2) 0.004(2)
N3 0.036(2) 0.042(3) 0.048(3) 0.000(2) 0.008(2) -0.001(2)
N4 0.033(2) 0.044(3) 0.043(3) 0.003(2) 0.012(2) 0.002(2)
C1 0.050(3) 0.040(3) 0.069(4) 0.009(2) 0.028(3) 0.008(3)
C2 0.050(3) 0.043(3) 0.040(3) -0.003(2) 0.009(2) -0.003(2)
C3 0.045(3) 0.048(3) 0.042(3) -0.004(2) 0.006(2) 0.001(2)
C4 0.051(3) 0.058(4) 0.039(3) -0.011(3) 0.004(2) 0.001(3)
N1' 0.050(3) 0.040(3) 0.069(4) 0.009(2) 0.028(3) 0.008(3)
N2' 0.050(3) 0.043(3) 0.040(3) -0.003(2) 0.009(2) -0.003(2)
N3' 0.045(3) 0.048(3) 0.042(3) -0.004(2) 0.006(2) 0.001(2)
N4' 0.051(3) 0.058(4) 0.039(3) -0.011(3) 0.004(2) 0.001(3)
C5 0.052(3) 0.037(3) 0.056(4) 0.000(3) 0.007(3) -0.005(3)
C6 0.042(3) 0.048(4) 0.058(4) 0.000(3) 0.005(3) -0.016(3)
C7 0.038(3) 0.064(4) 0.037(3) 0.010(3) 0.003(2) -0.005(3)
C8 0.028(2) 0.052(3) 0.037(3) 0.003(2) 0.010(2) 0.002(3)
C9 0.039(3) 0.055(4) 0.047(3) 0.001(3) 0.012(2) 0.013(3)
C10 0.042(3) 0.041(3) 0.054(4) 0.004(2) 0.016(3) 0.011(3)
C11 0.031(3) 0.038(3) 0.052(3) 0.004(2) 0.008(2) 0.009(3)
C12 0.036(3) 0.040(3) 0.059(4) 0.002(2) 0.005(3) -0.003(3)
C13 0.038(3) 0.048(4) 0.054(4) -0.002(2) 0.006(3) -0.014(3)
C14 0.034(3) 0.047(3) 0.044(3) 0.002(2) 0.009(2) -0.005(3)
C15 0.025(2) 0.041(3) 0.040(3) 0.007(2) 0.010(2) 0.005(2)
C16 0.029(2) 0.039(3) 0.041(3) 0.004(2) 0.015(2) 0.003(2)

loop_
_atom_type_symbol
_atom_type_description
_atom_type_scat_dispersion_real
_atom_type_scat_dispersion_imag
_atom_type_scat_source
C C 0.0033 0.0016 'International Tables Vol C Tables 4.2.6.8 and 6.1.1.4'
H H 0.0000 0.0000 'International Tables Vol C Tables 4.2.6.8 and 6.1.1.4'
N N 0.0061 0.0033 'International Tables Vol C Tables 4.2.6.8 and 6.1.1.4'
Cu Cu 0.3201 1.2651 'International Tables Vol C Tables 4.2.6.8 and 6.1.1.4'

loop_
_geom_angle_atom_site_label_1
_geom_angle_atom_site_label_2
_geom_angle_atom_site_label_3
_geom_angle
_geom_angle_publ_flag
C1 Cu1 N1 126.0(2) yes
C1 Cu1 N2 117.7(2) yes
N1 Cu1 N2 116.2(2) yes
C2 Cu2 C3 166.5(2) yes
C4 Cu3 N3 118.7(2) yes
C4 Cu3 N4 156.1(2) yes
N3 Cu3 N4 82.8(2) yes
C2 N1 Cu1 176.2(5) yes
C4 N2 Cu1 167.5(4) yes
C5 N3 C16 118.3(5) yes
C5 N3 Cu3 131.8(4) yes
C16 N3 Cu3 109.9(4) no
C14 N4 C15 118.2(5) no
C14 N4 Cu3 129.6(4) no
C15 N4 Cu3 112.2(4) no
N1 C2 Cu2 176.4(5) no
N2 C4 Cu3 166.0(5) no
N3 C5 C6 123.1(6) no
C7 C6 C5 118.8(6) no
C6 C7 C8 120.2(5) no
C16 C8 C7 116.9(5) no
C16 C8 C9 118.9(5) no
C7 C8 C9 124.2(5) no
C10 C9 C8 121.7(6) no
C9 C10 C11 121.3(5) no
C12 C11 C15 118.4(5) no
C12 C11 C10 123.8(5) no
C15 C11 C10 117.7(5) no
C13 C12 C11 118.8(6) no
C12 C13 C14 119.9(6) no
N4 C14 C13 122.7(5) no
N4 C15 C11 121.9(5) no
N4 C15 C16 117.7(5) no
C11 C15 C16 120.4(5) no
N3 C16 C8 122.7(5) no
N3 C16 C15 117.3(5) no
C8 C16 C15 120.0(5) no
N3 C5 H5 118.5 no
C6 C5 H5 118.5 no
C7 C6 H6 120.6 no
C5 C6 H6 120.6 no
C6 C7 H7 119.9 no
C8 C7 H7 119.9 no
C10 C9 H9 119.1 no
C8 C9 H9 119.1 no
C9 C10 H10 119.4 no
C11 C10 H10 119.4 no
C13 C12 H12 120.6 no
C11 C12 H12 120.6 no
C12 C13 H13 120.1 no
C14 C13 H13 120.1 no
N4 C14 H14 118.6 no
C13 C14 H14 118.6 no

loop_
_geom_bond_atom_site_label_1
_geom_bond_atom_site_label_2
_geom_bond_site_symmetry_2
_geom_bond_distance
_geom_bond_publ_flag
Cu1 C1 . 1.895(5) yes
Cu1 N1 . 1.913(6) yes
Cu1 N2 . 1.935(5) yes
Cu1 Cu2 1_455 2.9410(10) no
Cu2 C2 . 1.852(6) yes
Cu2 C3 . 1.846(5) yes
Cu3 C4 . 1.864(6) yes
Cu3 N3 . 2.081(5) yes
Cu3 N4 . 1.989(5) yes
N1 C2 . 1.155(7) no
N2 C4 . 1.152(7) no
N3 C5 . 1.328(7) no
N3 C16 . 1.356(7) no
N4 C14 . 1.327(7) no
N4 C15 . 1.367(7) no
C5 C6 . 1.396(8) no
C6 C7 . 1.361(9) no
C7 C8 . 1.412(8) no
C8 C16 . 1.402(7) no
C8 C9 . 1.425(8) no
C9 C10 . 1.338(8) no
C10 C11 . 1.456(8) no
C11 C12 . 1.403(8) no
C11 C15 . 1.404(7) no
C12 C13 . 1.362(8) no
C13 C14 . 1.400(8) no
C15 C16 . 1.434(7) no
C5 H5 . 0.93 no
C6 H6 . 0.93 no
C7 H7 . 0.93 no
C9 H9 . 0.93 no
C10 H10 . 0.93 no
C12 H12 . 0.93 no
C13 H13 . 0.93 no
C14 H14 . 0.93 no

loop_
_geom_torsion_atom_site_label_1
_geom_torsion_atom_site_label_2
_geom_torsion_atom_site_label_3
_geom_torsion_atom_site_label_4
_geom_torsion_site_symmetry_1
_geom_torsion
_geom_torsion_publ_flag
Cu2 Cu1 N2 C4 1_455 -75(2) no
C4 Cu3 N3 C5 . 14.1(6) no
N4 Cu3 N3 C5 . -177.1(5) no
C4 Cu3 N3 C16 . -165.9(3) no
N4 Cu3 N3 C16 . 3.0(3) no
C4 Cu3 N4 C14 . -24.4(7) no
N3 Cu3 N4 C14 . -179.7(4) no
C4 Cu3 N4 C15 . 151.8(5) no
N3 Cu3 N4 C15 . -3.5(3) no
N4 Cu3 C4 N2 . -105(2) no
N3 Cu3 C4 N2 . 47(2) no
C16 N3 C5 C6 . -0.2(8) no
Cu3 N3 C5 C6 . 179.8(4) no
N3 C5 C6 C7 . 1.4(9) no
C5 C6 C7 C8 . -1.0(8) no
C6 C7 C8 C16 . -0.6(7) no
C6 C7 C8 C9 . -179.2(5) no
C16 C8 C9 C10 . -0.9(8) no
C7 C8 C9 C10 . 177.7(5) no
C8 C9 C10 C11 . 0.5(8) no
C9 C10 C11 C12 . -179.1(5) no
C9 C10 C11 C15 . -0.2(8) no
C15 C11 C12 C13 . -0.4(8) no
C10 C11 C12 C13 . 178.5(5) no
C11 C12 C13 C14 . 1.1(8) no
C15 N4 C14 C13 . 1.1(7) no
Cu3 N4 C14 C13 . 177.2(4) no
C12 C13 C14 N4 . -1.5(8) no
C14 N4 C15 C11 . -0.4(7) no
Cu3 N4 C15 C11 . -177.1(4) no
C14 N4 C15 C16 . -179.8(4) no
Cu3 N4 C15 C16 . 3.6(5) no
C12 C11 C15 N4 . 0.0(7) no
C10 C11 C15 N4 . -178.9(4) no
C12 C11 C15 C16 . 179.4(4) no
C10 C11 C15 C16 . 0.4(7) no
C5 N3 C16 C8 . -1.4(7) no
Cu3 N3 C16 C8 . 178.5(4) no
C5 N3 C16 C15 . 178.1(4) no
Cu3 N3 C16 C15 . -1.9(5) no
C7 C8 C16 N3 . 1.8(7) no
C9 C8 C16 N3 . -179.5(4) no
C7 C8 C16 C15 . -177.7(4) no
C9 C8 C16 C15 . 1.0(7) no
N4 C15 C16 N3 . -1.0(6) no
C11 C15 C16 N3 . 179.6(4) no
N4 C15 C16 C8 . 178.5(4) no
C11 C15 C16 C8 . -0.8(7) no
